data_7009818
loop_
_publ_author_name
'Ellis, Dianne D.'
'Franken, Andreas'
'Jelliss, Paul A.'
'Kautz, Jason A.'
'Stone, F. Gordon A.'
'Yu, Pui-Yin'

_publ_section_title
;
 Contemporary bimetallic molecules: an unusual class of exo-closo
 metallacarbaboranes having no metal--metal bonds
;
_journal_issue 15
_journal_name_full 'Journal of the Chemical Society, Dalton Transactions'
_journal_page_first 2509
_journal_paper_doi 10.1039/b003766o
_journal_year 2000
_chemical_formula_moiety 'C40 H41 B10 Cu Mo O3 P2'
_chemical_formula_sum 'C40 H41 B10 Cu Mo O3 P2'
_chemical_formula_weight 899.25
_chemical_name_systematic
;
 ?
;
_space_group_IT_number 2
_symmetry_cell_setting triclinic
_symmetry_space_group_name_Hall '-P 1'
_symmetry_space_group_name_H-M 'P -1'
_atom_sites_solution_hydrogens geom
_atom_sites_solution_primary direct
_atom_sites_solution_secondary difmap
_audit_creation_method SHELXL-97
_cell_angle_alpha 92.074(9)
_cell_angle_beta 104.602(10)
_cell_angle_gamma 106.685(7)
_cell_formula_units_Z 2
_cell_length_a 11.7020(12)
_cell_length_b 12.1224(8)
_cell_length_c 16.203(2)
_cell_measurement_reflns_used 25
_cell_measurement_temperature 293(2)
_cell_measurement_theta_max 22.07
_cell_measurement_theta_min 4.32
_cell_volume 2115.9(4)
_computing_cell_refinement 'Enraf-Nonius CAD4'
_computing_data_collection 'Enraf-Nonius CAD4'
_computing_data_reduction 'XCAD4 Siemens Software (Harms, 1993)'
_computing_molecular_graphics 'XP in SHELXTL-PC (Sheldrick, 1990)'
_computing_publication_material 'SHELXL-97 (Sheldrick, 1997)'
_computing_structure_refinement 'SHELXL-97 (Sheldrick, 1997)'
_computing_structure_solution 'SHELXS-97 (Sheldrick, 1997)'
_diffrn_ambient_temperature 293(2)
_diffrn_measured_fraction_theta_full 0.998
_diffrn_measured_fraction_theta_max 0.998
_diffrn_measurement_device_type Enraf-Nonius
_diffrn_measurement_method '\w scans'
_diffrn_radiation_monochromator graphite
_diffrn_radiation_source 'fine-focus sealed tube'
_diffrn_radiation_type MoK\a
_diffrn_radiation_wavelength 0.71073
_diffrn_reflns_av_R_equivalents 0.0274
_diffrn_reflns_av_sigmaI/netI 0.0771
_diffrn_reflns_limit_h_max 13
_diffrn_reflns_limit_h_min 0
_diffrn_reflns_limit_k_max 13
_diffrn_reflns_limit_k_min -14
_diffrn_reflns_limit_l_max 18
_diffrn_reflns_limit_l_min -19
_diffrn_reflns_number 7835
_diffrn_reflns_theta_full 24.97
_diffrn_reflns_theta_max 24.97
_diffrn_reflns_theta_min 1.77
_diffrn_standards_decay_% 0
_diffrn_standards_interval_time 120
_diffrn_standards_number 2
_exptl_absorpt_coefficient_mu 0.912
_exptl_absorpt_correction_T_max 0.88520
_exptl_absorpt_correction_T_min 0.84252
_exptl_absorpt_correction_type psi-scan
_exptl_absorpt_process_details 'SHELXTL-PC, (Bruker, 1995)'
_exptl_crystal_colour yellow
_exptl_crystal_density_diffrn 1.411
_exptl_crystal_density_method 'not measured'
_exptl_crystal_description parallelopiped
_exptl_crystal_F_000 912
_exptl_crystal_size_max 0.12
_exptl_crystal_size_mid 0.08
_exptl_crystal_size_min 0.04
_refine_diff_density_max 0.407
_refine_diff_density_min -0.402
_refine_diff_density_rms 0.071
_refine_ls_extinction_method none
_refine_ls_goodness_of_fit_ref 1.024
_refine_ls_hydrogen_treatment mixed
_refine_ls_matrix_type full
_refine_ls_number_parameters 523
_refine_ls_number_reflns 7435
_refine_ls_number_restraints 0
_refine_ls_restrained_S_all 1.024
_refine_ls_R_factor_all 0.0978
_refine_ls_R_factor_gt 0.0508
_refine_ls_shift/su_max 0.001
_refine_ls_shift/su_mean 0.000
_refine_ls_structure_factor_coef Fsqd
_refine_ls_weighting_details 'w=1/[\s^2^(Fo^2^)+(0.0358P)^2^+0.2500P] where P=(Fo^2^+2Fc^2^)/3'
_refine_ls_weighting_scheme calc
_refine_ls_wR_factor_gt 0.0854
_refine_ls_wR_factor_ref 0.0994
_reflns_number_gt 4903
_reflns_number_total 7435
_reflns_threshold_expression >2sigma(I)
_cod_data_source_file b003766o.txt
_cod_data_source_block 8
_cod_depositor_comments
;
The following automatic conversions were performed:
'_symmetry_cell_setting' value 'Triclinic' changed to 'triclinic'
according to '/home/saulius/struct/CIF-dictionaries/cif_core.dic'
dictionary named 'cif_core.dic' version 2.4.1 from 2010-06-29.

Automatic conversion script
Id: cif_fix_enum 1527 2010-12-29 10:47:43Z saulius 

The following automatic conversions were performed:

'_exptl_absorpt_correction_type' tag value 'psi-scans' was replaced
with 'psi-scan' value.

Automatic conversion script
Id: cif_fix_values 1646 2011-03-28 12:23:43Z adriana 

The following automatic conversions were performed:

'_refine_ls_weighting_scheme' value 'calc
w=1/[\s^2^(Fo^2^)+(0.0358P)^2^+0.2500P] where P=(Fo^2^+2Fc^2^)/3' was
changed to 'calc'. New tag '_refine_ls_weighting_details' was
created. The value of the new tag was set to
'w=1/[\s^2^(Fo^2^)+(0.0358P)^2^+0.2500P] where P=(Fo^2^+2Fc^2^)/3'.

Automatic conversion script
Id: cif_fix_values 3143 2015-03-26 13:38:13Z robertas 
;
_cod_database_code 7009818

loop_
_symmetry_equiv_pos_as_xyz
'x, y, z'
'-x, -y, -z'

loop_
_atom_site_label
_atom_site_type_symbol
_atom_site_fract_x
_atom_site_fract_y
_atom_site_fract_z
_atom_site_U_iso_or_equiv
_atom_site_adp_type
_atom_site_occupancy
_atom_site_calc_flag
_atom_site_refinement_flags
_atom_site_disorder_assembly
_atom_site_disorder_group
Mo Mo 0.66211(4) 0.80275(3) 0.25527(3) 0.03565(12) Uani 1 d . . .
C3 C 0.6734(4) 0.7543(4) 0.1410(3) 0.0472(12) Uani 1 d . . .
O3 O 0.6811(4) 0.7371(3) 0.0732(2) 0.0746(12) Uani 1 d . . .
C4 C 0.4933(5) 0.7805(4) 0.1781(3) 0.0545(14) Uani 1 d . . .
O4 O 0.3965(3) 0.7678(3) 0.1334(3) 0.0803(13) Uani 1 d . . .
C5 C 0.5486(4) 0.6801(4) 0.3024(3) 0.0491(13) Uani 1 d . . .
O5 O 0.4793(4) 0.6154(3) 0.3295(3) 0.0762(12) Uani 1 d . . .
P2 P 0.78466(11) 0.65744(10) 0.28747(8) 0.0364(3) Uani 1 d . . .
C41 C 0.7932(4) 0.5987(4) 0.3904(3) 0.0368(11) Uani 1 d . . .
C42 C 0.8225(5) 0.4975(4) 0.4047(3) 0.0570(14) Uani 1 d . . .
H42 H 0.8368 0.4569 0.3606 0.068 Uiso 1 calc R . .
C43 C 0.8311(5) 0.4553(5) 0.4831(3) 0.0657(16) Uani 1 d . . .
H43 H 0.8501 0.3863 0.4911 0.079 Uiso 1 calc R . .
C44 C 0.8117(5) 0.5142(5) 0.5489(3) 0.0619(15) Uani 1 d . . .
H44 H 0.8185 0.4864 0.6022 0.074 Uiso 1 calc R . .
C45 C 0.7822(6) 0.6146(5) 0.5356(3) 0.0680(16) Uani 1 d . . .
H45 H 0.7683 0.6551 0.5801 0.082 Uiso 1 calc R . .
C46 C 0.7728(5) 0.6562(4) 0.4576(3) 0.0559(14) Uani 1 d . . .
H46 H 0.7522 0.7245 0.4498 0.067 Uiso 1 calc R . .
C51 C 0.7259(5) 0.5271(4) 0.2092(3) 0.0438(12) Uani 1 d . . .
C52 C 0.8050(5) 0.4676(4) 0.1919(3) 0.0589(15) Uani 1 d . . .
H52 H 0.8890 0.4940 0.2211 0.071 Uiso 1 calc R . .
C53 C 0.7604(6) 0.3702(4) 0.1322(4) 0.0682(17) Uani 1 d . . .
H53 H 0.8139 0.3316 0.1207 0.082 Uiso 1 calc R . .
C54 C 0.6358(7) 0.3311(5) 0.0900(4) 0.0744(18) Uani 1 d . . .
H54 H 0.6051 0.2657 0.0497 0.089 Uiso 1 calc R . .
C55 C 0.5567(6) 0.3871(5) 0.1068(4) 0.0765(18) Uani 1 d . . .
H55 H 0.4726 0.3591 0.0784 0.092 Uiso 1 calc R . .
C56 C 0.6013(5) 0.4853(4) 0.1657(3) 0.0587(14) Uani 1 d . . .
H56 H 0.5470 0.5235 0.1762 0.070 Uiso 1 calc R . .
C61 C 0.9475(4) 0.7126(3) 0.2874(3) 0.0370(11) Uani 1 d . . .
C62 C 1.0429(4) 0.7388(4) 0.3621(3) 0.0471(12) Uani 1 d . . .
H62 H 1.0250 0.7277 0.4145 0.057 Uiso 1 calc R . .
C63 C 1.1657(5) 0.7818(4) 0.3599(4) 0.0643(16) Uani 1 d . . .
H63 H 1.2293 0.8000 0.4107 0.077 Uiso 1 calc R . .
C64 C 1.1928(5) 0.7973(4) 0.2829(5) 0.0711(18) Uani 1 d . . .
H64 H 1.2751 0.8257 0.2817 0.085 Uiso 1 calc R . .
C65 C 1.0996(5) 0.7712(4) 0.2076(4) 0.0609(15) Uani 1 d . . .
H65 H 1.1183 0.7809 0.1553 0.073 Uiso 1 calc R . .
C66 C 0.9779(5) 0.7304(4) 0.2103(3) 0.0542(14) Uani 1 d . . .
H66 H 0.9147 0.7146 0.1594 0.065 Uiso 1 calc R . .
C1 C 0.7096(4) 0.9302(4) 0.3846(3) 0.0399(11) Uani 1 d . . .
H1 H 0.6701 0.8736 0.4285 0.048 Uiso 1 calc R . .
B2 B 0.8400(5) 0.9197(4) 0.3636(3) 0.0369(12) Uani 1 d . . .
H2 H 0.8898 0.8594 0.3911 0.044 Uiso 1 calc R . .
B3 B 0.8339(5) 0.9641(4) 0.2575(4) 0.0377(13) Uani 1 d . . .
H3 H 0.891(4) 0.943(3) 0.214(2) 0.045 Uiso 1 d . . .
B4 B 0.6904(5) 0.9940(4) 0.2177(4) 0.0449(14) Uani 1 d . . .
H4 H 0.6431 0.9861 0.1489 0.054 Uiso 1 calc R . .
B5 B 0.6120(5) 0.9659(5) 0.3023(4) 0.0449(14) Uani 1 d . . .
H5 H 0.5104 0.9362 0.2896 0.054 Uiso 1 calc R . .
B6 B 0.8439(5) 1.0378(5) 0.4322(4) 0.0467(14) Uani 1 d . . .
H6 H 0.8933 1.0511 0.5009 0.056 Uiso 1 calc R . .
B7 B 0.9216(5) 1.0625(4) 0.3522(4) 0.0407(13) Uani 1 d . . .
H7 H 1.019(4) 1.091(3) 0.370(3) 0.049 Uiso 1 d . . .
B8 B 0.8296(5) 1.1107(5) 0.2653(4) 0.0482(15) Uani 1 d . . .
H8 H 0.875(4) 1.168(4) 0.224(3) 0.058 Uiso 1 d . . .
B9 B 0.6923(5) 1.1110(5) 0.2900(4) 0.0519(16) Uani 1 d . . .
H9 H 0.6423 1.1727 0.2660 0.062 Uiso 1 calc R . .
B10 B 0.7022(5) 1.0673(5) 0.3933(4) 0.0515(16) Uani 1 d . . .
H10 H 0.6587 1.1006 0.4373 0.062 Uiso 1 calc R . .
B11 B 0.8362(5) 1.1555(5) 0.3713(4) 0.0490(15) Uani 1 d . . .
H11 H 0.8810 1.2462 0.4001 0.059 Uiso 1 calc R . .
Cu Cu 1.00859(6) 1.07792(6) 0.24273(5) 0.0627(2) Uani 1 d . . .
P1 P 1.17731(12) 1.16058(11) 0.20751(9) 0.0472(3) Uani 1 d . . .
C11 C 1.2206(5) 1.0746(4) 0.1330(3) 0.0471(12) Uani 1 d . . .
C12 C 1.1276(5) 0.9905(5) 0.0745(4) 0.0658(16) Uani 1 d . . .
H12 H 1.0457 0.9765 0.0757 0.079 Uiso 1 calc R . .
C13 C 1.1550(7) 0.9268(5) 0.0144(4) 0.0793(19) Uani 1 d . . .
H13 H 1.0918 0.8702 -0.0250 0.095 Uiso 1 calc R . .
C14 C 1.2754(7) 0.9469(6) 0.0128(4) 0.0798(19) Uani 1 d . . .
H14 H 1.2937 0.9059 -0.0292 0.096 Uiso 1 calc R . .
C15 C 1.3695(6) 1.0276(6) 0.0729(5) 0.0805(19) Uani 1 d . . .
H15 H 1.4516 1.0388 0.0732 0.097 Uiso 1 calc R . .
C16 C 1.3417(5) 1.0920(5) 0.1330(4) 0.0669(16) Uani 1 d . . .
H16 H 1.4052 1.1472 0.1734 0.080 Uiso 1 calc R . .
C21 C 1.1719(4) 1.2927(4) 0.1591(3) 0.0471(12) Uani 1 d . . .
C22 C 1.1345(5) 1.3726(5) 0.1998(4) 0.0746(18) Uani 1 d . . .
H22 H 1.1105 1.3570 0.2498 0.089 Uiso 1 calc R . .
C23 C 1.1326(6) 1.4759(5) 0.1665(5) 0.091(2) Uani 1 d . . .
H23 H 1.1101 1.5305 0.1953 0.109 Uiso 1 calc R . .
C24 C 1.1636(6) 1.4981(6) 0.0918(5) 0.087(2) Uani 1 d . . .
H24 H 1.1614 1.5672 0.0693 0.105 Uiso 1 calc R . .
C25 C 1.1980(7) 1.4184(6) 0.0503(4) 0.092(2) Uani 1 d . . .
H25 H 1.2176 1.4326 -0.0013 0.110 Uiso 1 calc R . .
C26 C 1.2037(5) 1.3165(5) 0.0845(4) 0.0704(17) Uani 1 d . . .
H26 H 1.2294 1.2637 0.0564 0.084 Uiso 1 calc R . .
C31 C 1.3107(4) 1.2054(4) 0.3012(3) 0.0442(12) Uani 1 d . . .
C32 C 1.3982(5) 1.3129(4) 0.3168(4) 0.0649(16) Uani 1 d . . .
H32 H 1.3921 1.3662 0.2773 0.078 Uiso 1 calc R . .
C33 C 1.4956(5) 1.3422(5) 0.3912(4) 0.083(2) Uani 1 d . . .
H33 H 1.5535 1.4156 0.4020 0.099 Uiso 1 calc R . .
C34 C 1.5070(6) 1.2638(6) 0.4485(4) 0.0775(18) Uani 1 d . . .
H34 H 1.5725 1.2838 0.4983 0.093 Uiso 1 calc R . .
C35 C 1.4224(6) 1.1563(6) 0.4327(4) 0.0684(16) Uani 1 d . . .
H35 H 1.4314 1.1023 0.4711 0.082 Uiso 1 calc R . .
C36 C 1.3234(5) 1.1271(4) 0.3602(4) 0.0586(14) Uani 1 d . . .
H36 H 1.2648 1.0542 0.3508 0.070 Uiso 1 calc R . .

loop_
_atom_site_aniso_label
_atom_site_aniso_U_11
_atom_site_aniso_U_22
_atom_site_aniso_U_33
_atom_site_aniso_U_23
_atom_site_aniso_U_13
_atom_site_aniso_U_12
Mo 0.0330(2) 0.0324(2) 0.0387(2) 0.00231(17) 0.00845(18) 0.00707(17)
C3 0.048(3) 0.050(3) 0.040(3) 0.004(3) 0.007(3) 0.015(2)
O3 0.094(3) 0.088(3) 0.043(2) 0.000(2) 0.020(2) 0.030(2)
C4 0.049(3) 0.051(3) 0.060(4) 0.008(3) 0.010(3) 0.014(3)
O4 0.048(2) 0.085(3) 0.084(3) 0.005(2) -0.013(2) 0.012(2)
C5 0.043(3) 0.041(3) 0.065(4) 0.004(3) 0.021(3) 0.009(2)
O5 0.070(3) 0.065(3) 0.095(3) 0.023(2) 0.042(2) 0.005(2)
P2 0.0377(7) 0.0322(6) 0.0360(7) -0.0008(5) 0.0088(6) 0.0073(5)
C41 0.037(3) 0.034(2) 0.039(3) 0.005(2) 0.009(2) 0.010(2)
C42 0.084(4) 0.062(3) 0.043(3) 0.013(3) 0.026(3) 0.042(3)
C43 0.098(5) 0.062(4) 0.054(4) 0.023(3) 0.024(3) 0.046(3)
C44 0.086(4) 0.063(4) 0.039(3) 0.013(3) 0.014(3) 0.027(3)
C45 0.109(5) 0.062(4) 0.046(3) 0.006(3) 0.030(3) 0.038(4)
C46 0.083(4) 0.045(3) 0.047(3) 0.012(3) 0.019(3) 0.030(3)
C51 0.055(3) 0.033(3) 0.036(3) -0.001(2) 0.009(2) 0.007(2)
C52 0.073(4) 0.041(3) 0.059(4) -0.004(3) 0.012(3) 0.018(3)
C53 0.098(5) 0.045(3) 0.064(4) -0.003(3) 0.017(4) 0.030(3)
C54 0.106(5) 0.043(3) 0.062(4) -0.014(3) 0.015(4) 0.013(4)
C55 0.064(4) 0.060(4) 0.079(4) -0.019(3) 0.001(3) -0.002(3)
C56 0.060(4) 0.045(3) 0.061(4) -0.008(3) 0.012(3) 0.005(3)
C61 0.041(3) 0.029(2) 0.043(3) 0.002(2) 0.014(2) 0.013(2)
C62 0.039(3) 0.044(3) 0.054(3) -0.003(2) 0.008(3) 0.010(2)
C63 0.041(3) 0.061(4) 0.080(4) -0.009(3) 0.005(3) 0.011(3)
C64 0.049(4) 0.048(3) 0.119(6) 0.005(4) 0.030(4) 0.012(3)
C65 0.069(4) 0.059(4) 0.077(4) 0.017(3) 0.046(4) 0.029(3)
C66 0.055(3) 0.056(3) 0.058(4) 0.007(3) 0.021(3) 0.023(3)
C1 0.038(3) 0.038(3) 0.045(3) 0.000(2) 0.016(2) 0.011(2)
B2 0.041(3) 0.032(3) 0.039(3) -0.002(2) 0.007(3) 0.018(2)
B3 0.036(3) 0.031(3) 0.048(3) 0.002(3) 0.017(3) 0.009(2)
B4 0.041(3) 0.038(3) 0.057(4) 0.008(3) 0.012(3) 0.014(3)
B5 0.036(3) 0.043(3) 0.058(4) 0.002(3) 0.014(3) 0.015(3)
B6 0.042(3) 0.046(3) 0.049(4) -0.007(3) 0.010(3) 0.013(3)
B7 0.034(3) 0.028(3) 0.056(4) -0.003(3) 0.010(3) 0.006(2)
B8 0.051(4) 0.029(3) 0.068(4) 0.008(3) 0.023(3) 0.012(3)
B9 0.049(4) 0.040(3) 0.071(4) 0.008(3) 0.013(3) 0.023(3)
B10 0.053(4) 0.045(3) 0.064(4) -0.003(3) 0.020(3) 0.023(3)
B11 0.046(3) 0.034(3) 0.065(4) -0.006(3) 0.016(3) 0.011(3)
Cu 0.0469(4) 0.0575(4) 0.0823(5) 0.0026(4) 0.0324(4) 0.0015(3)
P1 0.0430(8) 0.0413(7) 0.0580(9) 0.0036(7) 0.0219(7) 0.0070(6)
C11 0.052(3) 0.040(3) 0.053(3) 0.008(2) 0.020(3) 0.015(2)
C12 0.064(4) 0.069(4) 0.065(4) 0.000(3) 0.012(3) 0.027(3)
C13 0.107(6) 0.072(4) 0.058(4) -0.004(3) 0.011(4) 0.037(4)
C14 0.118(6) 0.082(5) 0.067(4) 0.018(4) 0.038(4) 0.060(5)
C15 0.077(5) 0.080(5) 0.110(6) 0.019(4) 0.050(4) 0.042(4)
C16 0.062(4) 0.061(4) 0.085(4) -0.003(3) 0.030(3) 0.023(3)
C21 0.035(3) 0.050(3) 0.055(3) 0.004(3) 0.011(2) 0.012(2)
C22 0.083(4) 0.066(4) 0.093(5) 0.005(4) 0.047(4) 0.030(3)
C23 0.103(6) 0.060(4) 0.124(7) 0.009(4) 0.038(5) 0.042(4)
C24 0.100(5) 0.061(4) 0.107(6) 0.033(4) 0.026(5) 0.033(4)
C25 0.133(6) 0.081(5) 0.085(5) 0.032(4) 0.051(5) 0.047(5)
C26 0.093(5) 0.054(4) 0.080(4) 0.017(3) 0.044(4) 0.029(3)
C31 0.046(3) 0.043(3) 0.048(3) 0.010(2) 0.020(2) 0.012(2)
C32 0.054(4) 0.053(3) 0.077(4) 0.018(3) 0.013(3) 0.002(3)
C33 0.053(4) 0.066(4) 0.103(5) 0.006(4) 0.001(4) -0.004(3)
C34 0.062(4) 0.085(5) 0.079(5) 0.002(4) 0.007(3) 0.025(4)
C35 0.079(4) 0.084(5) 0.068(4) 0.030(4) 0.039(4) 0.044(4)
C36 0.058(4) 0.051(3) 0.075(4) 0.010(3) 0.031(3) 0.016(3)

loop_
_atom_type_symbol
_atom_type_description
_atom_type_scat_dispersion_real
_atom_type_scat_dispersion_imag
_atom_type_scat_source
C C 0.0033 0.0016 'International Tables Vol C Tables 4.2.6.8 and 6.1.1.4'
H H 0.0000 0.0000 'International Tables Vol C Tables 4.2.6.8 and 6.1.1.4'
B B 0.0013 0.0007 'International Tables Vol C Tables 4.2.6.8 and 6.1.1.4'
O O 0.0106 0.0060 'International Tables Vol C Tables 4.2.6.8 and 6.1.1.4'
P P 0.1023 0.0942 'International Tables Vol C Tables 4.2.6.8 and 6.1.1.4'
Cu Cu 0.3201 1.2651 'International Tables Vol C Tables 4.2.6.8 and 6.1.1.4'
Mo Mo -1.6832 0.6857 'International Tables Vol C Tables 4.2.6.8 and 6.1.1.4'

loop_
_geom_angle_atom_site_label_1
_geom_angle_atom_site_label_2
_geom_angle_atom_site_label_3
_geom_angle
_geom_angle_site_symmetry_1
_geom_angle_site_symmetry_3
_geom_angle_publ_flag
C3 Mo C4 75.7(2) . . y
C3 Mo C5 114.1(2) . . y
C4 Mo C5 75.1(2) . . y
C3 Mo B3 85.26(19) . . ?
C4 Mo B3 122.69(19) . . ?
C5 Mo B3 157.6(2) . . ?
C3 Mo B4 88.8(2) . . ?
C4 Mo B4 81.19(19) . . ?
C5 Mo B4 140.99(19) . . ?
B3 Mo B4 44.34(18) . . ?
C3 Mo B5 129.5(2) . . ?
C4 Mo B5 77.3(2) . . ?
C5 Mo B5 98.76(19) . . ?
B3 Mo B5 74.79(18) . . ?
B4 Mo B5 45.24(19) . . ?
C3 Mo B2 121.59(19) . . ?
C4 Mo B2 149.85(19) . . ?
C5 Mo B2 112.89(19) . . ?
B3 Mo B2 44.80(18) . . ?
B4 Mo B2 75.20(19) . . ?
B5 Mo B2 72.83(18) . . ?
C3 Mo C1 156.52(18) . . ?
C4 Mo C1 113.50(18) . . ?
C5 Mo C1 89.36(18) . . ?
B3 Mo C1 71.55(17) . . ?
B4 Mo C1 72.18(18) . . ?
B5 Mo C1 41.27(17) . . ?
B2 Mo C1 41.11(15) . . ?
C3 Mo P2 77.29(14) . . y
C4 Mo P2 129.72(15) . . y
C5 Mo P2 78.45(14) . . y
B3 Mo P2 96.11(13) . . ?
B4 Mo P2 139.48(13) . . ?
B5 Mo P2 149.33(14) . . ?
B2 Mo P2 80.14(12) . . ?
C1 Mo P2 108.09(11) . . ?
O3 C3 Mo 173.3(4) . . y
O4 C4 Mo 179.7(5) . . y
O5 C5 Mo 175.2(4) . . y
C41 P2 C61 103.1(2) . . ?
C41 P2 C51 103.3(2) . . ?
C61 P2 C51 102.5(2) . . ?
C41 P2 Mo 116.83(15) . . ?
C61 P2 Mo 114.98(14) . . ?
C51 P2 Mo 114.31(16) . . ?
C42 C41 C46 117.5(4) . . ?
C42 C41 P2 121.9(4) . . ?
C46 C41 P2 120.7(3) . . ?
C43 C42 C41 121.4(5) . . ?
C44 C43 C42 120.2(5) . . ?
C43 C44 C45 119.1(5) . . ?
C46 C45 C44 120.7(5) . . ?
C45 C46 C41 121.1(5) . . ?
C56 C51 C52 118.3(4) . . ?
C56 C51 P2 120.4(4) . . ?
C52 C51 P2 121.3(4) . . ?
C53 C52 C51 121.0(5) . . ?
C54 C53 C52 119.1(6) . . ?
C55 C54 C53 120.8(5) . . ?
C54 C55 C56 120.3(6) . . ?
C55 C56 C51 120.5(5) . . ?
C62 C61 C66 118.0(4) . . ?
C62 C61 P2 122.1(4) . . ?
C66 C61 P2 119.9(4) . . ?
C61 C62 C63 120.7(5) . . ?
C64 C63 C62 120.0(5) . . ?
C63 C64 C65 120.5(5) . . ?
C64 C65 C66 119.2(5) . . ?
C65 C66 C61 121.6(5) . . ?
B5 C1 B2 114.2(4) . . ?
B5 C1 B10 63.4(3) . . ?
B2 C1 B10 114.1(4) . . ?
B5 C1 B6 115.3(4) . . ?
B2 C1 B6 62.7(3) . . ?
B10 C1 B6 62.5(3) . . ?
B5 C1 Mo 68.3(2) . . ?
B2 C1 Mo 69.0(2) . . ?
B10 C1 Mo 127.6(3) . . ?
B6 C1 Mo 128.0(3) . . ?
C1 B2 B7 104.7(3) . . ?
C1 B2 B6 59.2(3) . . ?
B7 B2 B6 59.6(3) . . ?
C1 B2 B3 105.7(4) . . ?
B7 B2 B3 60.1(3) . . ?
B6 B2 B3 108.5(4) . . ?
C1 B2 Mo 69.9(2) . . ?
B7 B2 Mo 122.6(3) . . ?
B6 B2 Mo 125.6(3) . . ?
B3 B2 Mo 66.8(2) . . ?
B4 B3 B7 108.0(4) . . ?
B4 B3 B8 60.1(3) . . ?
B7 B3 B8 59.3(3) . . ?
B4 B3 B2 107.8(4) . . ?
B7 B3 B2 58.6(3) . . ?
B8 B3 B2 105.7(4) . . ?
B4 B3 Cu 121.8(3) . . ?
B7 B3 Cu 67.9(2) . . ?
B8 B3 Cu 71.6(3) . . ?
B2 B3 Cu 115.3(3) . . ?
B4 B3 Mo 68.1(2) . . ?
B7 B3 Mo 122.8(3) . . ?
B8 B3 Mo 123.0(3) . . ?
B2 B3 Mo 68.4(2) . . ?
Cu B3 Mo 164.3(3) . . y
B3 B4 B8 60.1(3) . . ?
B3 B4 B9 106.7(4) . . ?
B8 B4 B9 58.4(3) . . ?
B3 B4 B5 105.5(4) . . ?
B8 B4 B5 104.8(4) . . ?
B9 B4 B5 59.1(3) . . ?
B3 B4 Mo 67.5(2) . . ?
B8 B4 Mo 122.5(3) . . ?
B9 B4 Mo 122.2(3) . . ?
B5 B4 Mo 67.4(2) . . ?
C1 B5 B10 58.6(3) . . ?
C1 B5 B9 104.6(4) . . ?
B10 B5 B9 59.3(3) . . ?
C1 B5 B4 106.6(4) . . ?
B10 B5 B4 107.9(4) . . ?
B9 B5 B4 59.8(3) . . ?
C1 B5 Mo 70.4(2) . . ?
B10 B5 Mo 125.1(3) . . ?
B9 B5 Mo 122.8(3) . . ?
B4 B5 Mo 67.4(2) . . ?
C1 B6 B7 104.3(4) . . ?
C1 B6 B10 58.4(3) . . ?
B7 B6 B10 107.1(4) . . ?
C1 B6 B2 58.0(3) . . ?
B7 B6 B2 60.2(3) . . ?
B10 B6 B2 106.9(4) . . ?
C1 B6 B11 104.6(4) . . ?
B7 B6 B11 60.4(3) . . ?
B10 B6 B11 59.5(3) . . ?
B2 B6 B11 108.4(4) . . ?
B6 B7 B2 60.2(3) . . ?
B6 B7 B8 108.3(4) . . ?
B2 B7 B8 108.6(4) . . ?
B6 B7 B11 60.5(3) . . ?
B2 B7 B11 108.6(4) . . ?
B8 B7 B11 59.5(3) . . ?
B6 B7 B3 110.1(4) . . ?
B2 B7 B3 61.3(3) . . ?
B8 B7 B3 60.4(3) . . ?
B11 B7 B3 109.0(4) . . ?
B6 B7 Cu 174.5(4) . . ?
B2 B7 Cu 114.7(3) . . ?
B8 B7 Cu 70.6(3) . . ?
B11 B7 Cu 121.6(3) . . ?
B3 B7 Cu 64.6(2) . . ?
B9 B8 B11 60.9(3) . . ?
B9 B8 B7 108.2(4) . . ?
B11 B8 B7 60.3(3) . . ?
B9 B8 B4 61.0(3) . . ?
B11 B8 B4 110.6(4) . . ?
B7 B8 B4 108.5(4) . . ?
B9 B8 B3 108.4(4) . . ?
B11 B8 B3 109.5(4) . . ?
B7 B8 B3 60.2(3) . . ?
B4 B8 B3 59.7(3) . . ?
B9 B8 Cu 169.6(4) . . ?
B11 B8 Cu 116.8(3) . . ?
B7 B8 Cu 64.2(3) . . ?
B4 B8 Cu 113.4(3) . . ?
B3 B8 Cu 62.0(2) . . ?
B8 B9 B10 107.2(4) . . ?
B8 B9 B11 59.7(3) . . ?
B10 B9 B11 59.4(3) . . ?
B8 B9 B5 108.1(4) . . ?
B10 B9 B5 60.0(3) . . ?
B11 B9 B5 107.7(4) . . ?
B8 B9 B4 60.6(3) . . ?
B10 B9 B4 109.6(4) . . ?
B11 B9 B4 109.3(4) . . ?
B5 B9 B4 61.2(3) . . ?
C1 B10 B11 106.1(4) . . ?
C1 B10 B9 105.4(4) . . ?
B11 B10 B9 60.9(3) . . ?
C1 B10 B6 59.1(3) . . ?
B11 B10 B6 60.6(3) . . ?
B9 B10 B6 109.1(4) . . ?
C1 B10 B5 58.1(3) . . ?
B11 B10 B5 109.5(4) . . ?
B9 B10 B5 60.7(3) . . ?
B6 B10 B5 108.1(4) . . ?
B10 B11 B8 107.2(4) . . ?
B10 B11 B7 106.5(4) . . ?
B8 B11 B7 60.2(3) . . ?
B10 B11 B6 59.9(3) . . ?
B8 B11 B6 107.8(4) . . ?
B7 B11 B6 59.1(3) . . ?
B10 B11 B9 59.7(3) . . ?
B8 B11 B9 59.3(3) . . ?
B7 B11 B9 106.9(4) . . ?
B6 B11 B9 107.6(4) . . ?
H3 Cu H7 96.4(17) . . y
H3 Cu H8 91.4(17) . . y
H7 Cu H8 88.2(16) . . y
H3 Cu P1 136.1(13) . . y
H7 Cu P1 116.7(12) . . y
H8 Cu P1 116.1(12) . . y
H3 Cu B3 31.5(13) . . ?
H7 Cu B3 72.7(12) . . ?
H8 Cu B3 70.5(12) . . ?
P1 Cu B3 167.61(14) . . y
H3 Cu B7 76.3(13) . . ?
H7 Cu B7 27.8(12) . . ?
H8 Cu B7 70.0(12) . . ?
P1 Cu B7 143.38(15) . . y
B3 Cu B7 47.57(19) . . y
H3 Cu B8 73.9(13) . . ?
H7 Cu B8 69.2(12) . . ?
H8 Cu B8 28.0(11) . . ?
P1 Cu B8 142.71(14) . . y
B3 Cu B8 46.33(18) . . y
B7 Cu B8 45.3(2) . . y
C31 P1 C21 105.2(2) . . ?
C31 P1 C11 105.0(2) . . ?
C21 P1 C11 105.5(2) . . ?
C31 P1 Cu 111.28(16) . . ?
C21 P1 Cu 112.06(16) . . ?
C11 P1 Cu 116.88(17) . . ?
C16 C11 C12 119.5(5) . . ?
C16 C11 P1 122.2(4) . . ?
C12 C11 P1 118.3(4) . . ?
C13 C12 C11 120.5(6) . . ?
C14 C13 C12 119.9(6) . . ?
C13 C14 C15 120.1(6) . . ?
C14 C15 C16 119.9(6) . . ?
C11 C16 C15 120.0(6) . . ?
C26 C21 C22 118.6(5) . . ?
C26 C21 P1 123.0(4) . . ?
C22 C21 P1 118.4(4) . . ?
C21 C22 C23 120.3(6) . . ?
C24 C23 C22 120.4(6) . . ?
C23 C24 C25 119.6(6) . . ?
C24 C25 C26 120.3(6) . . ?
C21 C26 C25 120.7(6) . . ?
C32 C31 C36 118.6(5) . . ?
C32 C31 P1 123.5(4) . . ?
C36 C31 P1 117.8(4) . . ?
C31 C32 C33 120.2(5) . . ?
C34 C33 C32 120.3(6) . . ?
C35 C34 C33 119.9(6) . . ?
C34 C35 C36 120.4(6) . . ?
C35 C36 C31 120.5(5) . . ?

loop_
_geom_bond_atom_site_label_1
_geom_bond_atom_site_label_2
_geom_bond_distance
_geom_bond_site_symmetry_2
_geom_bond_publ_flag
Mo C3 1.970(5) . y
Mo C4 1.991(5) . y
Mo C5 2.004(5) . y
Mo B3 2.360(5) . y
Mo B4 2.370(5) . y
Mo B5 2.370(5) . y
Mo B2 2.389(5) . y
Mo C1 2.402(4) . y
Mo P2 2.5634(12) . y
C3 O3 1.142(5) . y
C4 O4 1.144(5) . y
C5 O5 1.142(5) . y
P2 C41 1.828(4) . ?
P2 C61 1.829(4) . ?
P2 C51 1.836(4) . ?
C41 C42 1.378(6) . ?
C41 C46 1.379(6) . ?
C42 C43 1.377(6) . ?
C43 C44 1.364(7) . ?
C44 C45 1.368(7) . ?
C45 C46 1.368(6) . ?
C51 C56 1.383(6) . ?
C51 C52 1.398(6) . ?
C52 C53 1.383(7) . ?
C53 C54 1.377(8) . ?
C54 C55 1.365(8) . ?
C55 C56 1.382(7) . ?
C61 C62 1.378(6) . ?
C61 C66 1.390(6) . ?
C62 C63 1.391(6) . ?
C63 C64 1.369(7) . ?
C64 C65 1.372(7) . ?
C65 C66 1.380(7) . ?
C1 B5 1.682(7) . ?
C1 B2 1.682(6) . ?
C1 B10 1.691(7) . ?
C1 B6 1.704(7) . ?
B2 B7 1.762(7) . ?
B2 B6 1.763(7) . ?
B2 B3 1.810(7) . ?
B3 B4 1.785(7) . ?
B3 B7 1.789(7) . ?
B3 B8 1.792(7) . ?
B3 Cu 2.188(5) . y
B4 B8 1.792(8) . ?
B4 B9 1.798(8) . ?
B4 B5 1.823(8) . ?
B5 B10 1.772(8) . ?
B5 B9 1.785(8) . ?
B6 B7 1.750(8) . ?
B6 B10 1.762(8) . ?
B6 B11 1.775(8) . ?
B7 B8 1.772(8) . ?
B7 B11 1.772(7) . ?
B7 Cu 2.245(6) . y
B8 B9 1.752(8) . ?
B8 B11 1.758(8) . ?
B8 Cu 2.352(6) . y
B9 B10 1.760(8) . ?
B9 B11 1.780(8) . ?
B10 B11 1.754(8) . ?
Cu H3 1.77(4) . y
Cu H7 2.03(4) . y
Cu H8 2.12(4) . y
Cu P1 2.1682(14) . y
P1 C31 1.815(5) . ?
P1 C21 1.818(5) . ?
P1 C11 1.822(5) . ?
C11 C16 1.372(7) . ?
C11 C12 1.377(7) . ?
C12 C13 1.376(7) . ?
C13 C14 1.366(8) . ?
C14 C15 1.375(8) . ?
C15 C16 1.383(7) . ?
C21 C26 1.369(7) . ?
C21 C22 1.382(7) . ?
C22 C23 1.385(8) . ?
C23 C24 1.363(8) . ?
C24 C25 1.364(8) . ?
C25 C26 1.384(7) . ?
C31 C32 1.375(6) . ?
C31 C36 1.382(6) . ?
C32 C33 1.386(7) . ?
C33 C34 1.362(8) . ?
C34 C35 1.361(8) . ?
C35 C36 1.376(7) . ?
